data_4109575
loop_
_publ_author_name
'Daisuke Tanaka'
'Yoshihiro Sato'
'Miwako Mori'

_publ_contact_author_address
;
Health Scieces University of Hokkaido
Ishikari-Tobetsu
Hokkaido 061-0293
Japan
;
_publ_contact_author_email mori@pharm.hokudai.ac.jp
_publ_contact_author_fax +81-11-787-6045
_publ_contact_author_name 'Dr Miwako Mori'
_publ_contact_author_phone +81-11-787-6045
_publ_section_title
;
 Ruthenium-Catalyzed [2 + 2 + 2] Cocyclization of Diene-yne
;
_journal_name_full 'Journal of the American Chemical Society'
_journal_page_first 7730
_journal_page_last 7731
_journal_paper_doi 10.1021/ja071954t
_journal_volume 129
_journal_year 2007
_chemical_formula_moiety 'C24 H28 N2 O4 S2, C7 H8 '
_chemical_formula_sum 'C31 H36 N2 O4 S2'
_chemical_formula_weight 564.76
_chemical_melting_point 468(2)
_space_group_IT_number 60
_symmetry_cell_setting orthorhombic
_symmetry_Int_Tables_number 60
_symmetry_space_group_name_Hall '-P 2n 2ab'
_symmetry_space_group_name_H-M 'P b c n'
_audit_creation_date 2006-11-01
_audit_creation_method 'by CrystalStructure 3.8.0'
_cell_angle_alpha 90.0000
_cell_angle_beta 90.0000
_cell_angle_gamma 90.0000
_cell_formula_units_Z 8
_cell_length_a 30.7329(5)
_cell_length_b 12.1699(2)
_cell_length_c 15.1349(2)
_cell_measurement_reflns_used 43683
_cell_measurement_temperature 93.1
_cell_measurement_theta_max 68.4
_cell_measurement_theta_min 3.3
_cell_volume 5660.70(15)
_computing_cell_refinement 'PROCESS-AUTO (Rigaku, 1998)'
_computing_data_collection 'PROCESS-AUTO (Rigaku, 1998)'
_computing_data_reduction 'CrystalStructure (R/MSC, Rigaku, 2005)'
_computing_molecular_graphics 'ORTEP (Johnson, 1976)'
_computing_publication_material 'CrystalStructure (R/MSC, Rigaku, 2005)'
_computing_structure_refinement 'SHELXL97 (Sheldrick, 1997)'
_computing_structure_solution 'SIR2002 (Burla, 2003)'
_diffrn_detector_area_resol_mean 10.00
_diffrn_measured_fraction_theta_full 0.997
_diffrn_measured_fraction_theta_max 0.997
_diffrn_measurement_device_type 'Rigaku RAXIS-RAPID'
_diffrn_measurement_method \w
_diffrn_radiation_type 'Cu K\a'
_diffrn_radiation_wavelength 1.54187
_diffrn_reflns_av_R_equivalents 0.069
_diffrn_reflns_limit_h_max 36
_diffrn_reflns_limit_h_min -36
_diffrn_reflns_limit_k_max 14
_diffrn_reflns_limit_k_min -14
_diffrn_reflns_limit_l_max 18
_diffrn_reflns_limit_l_min -18
_diffrn_reflns_number 68671
_diffrn_reflns_theta_full 68.25
_diffrn_reflns_theta_max 68.25
_exptl_absorpt_coefficient_mu 2.023
_exptl_absorpt_correction_T_max 0.817
_exptl_absorpt_correction_T_min 0.605
_exptl_absorpt_correction_type multi-scan
_exptl_absorpt_process_details
;
    Higashi, T. (1995). Program for Absorption Correction.
    Rigaku Corporation, Tokyo, Japan.
;
_exptl_crystal_colour colorless
_exptl_crystal_density_diffrn 1.325
_exptl_crystal_description block
_exptl_crystal_F_000 2400.00
_exptl_crystal_size_max 0.20
_exptl_crystal_size_mid 0.12
_exptl_crystal_size_min 0.10
_refine_diff_density_max 0.36
_refine_diff_density_min -0.27
_refine_ls_extinction_method none
_refine_ls_goodness_of_fit_ref 1.106
_refine_ls_hydrogen_treatment constr
_refine_ls_number_parameters 356
_refine_ls_number_reflns 5177
_refine_ls_R_factor_gt 0.0495
_refine_ls_shift/su_max 0.0010
_refine_ls_structure_factor_coef Fsqd
_refine_ls_weighting_details 'w = 1/[\s^2^(Fo^2^)+(0.0657P)^2^+2.2828P] where P=(Fo^2^+2Fc^2^)/3'
_refine_ls_weighting_scheme calc
_refine_ls_wR_factor_ref 0.1457
_reflns_number_gt 3629
_reflns_number_total 5177
_reflns_threshold_expression F^2^>2.0\s(F^2^)
_cod_data_source_file ja071954tsi20070320_072202.cif
_cod_data_source_block '_SC0064raplt'
_cod_original_cell_volume 5660.71(15)
_cod_original_formula_sum 'C31 H36 N2 O4 S2 '
_cod_database_code 4109575

loop_
_symmetry_equiv_pos_site_id
_symmetry_equiv_pos_as_xyz
1 +X,+Y,+Z
2 1/2-X,1/2+Y,+Z
3 +X,-Y,1/2+Z
4 1/2-X,1/2-Y,1/2+Z
5 -X,-Y,-Z
6 1/2+X,1/2-Y,-Z
7 -X,+Y,1/2-Z
8 1/2+X,1/2+Y,1/2-Z

loop_
_atom_site_label
_atom_site_type_symbol
_atom_site_fract_x
_atom_site_fract_y
_atom_site_fract_z
_atom_site_U_iso_or_equiv
_atom_site_adp_type
_atom_site_occupancy
_atom_site_symmetry_multiplicity
_atom_site_calc_flag
_atom_site_refinement_flags
S(1) S 0.59231(2) 0.44185(6) 0.64919(5) 0.0384(2) Uani 1.00 1 d .
S(2) S 0.73260(2) 0.96648(6) 0.88904(4) 0.0371(2) Uani 1.00 1 d .
O(1) O 0.63202(6) 0.38045(16) 0.64325(12) 0.0430(4) Uani 1.00 1 d .
O(2) O 0.55113(6) 0.38642(16) 0.65329(13) 0.0446(5) Uani 1.00 1 d .
O(3) O 0.76988(6) 0.89622(15) 0.88164(13) 0.0416(4) Uani 1.00 1 d .
O(4) O 0.72790(6) 1.03696(15) 0.96414(12) 0.0450(5) Uani 1.00 1 d .
N(1) N 0.59597(7) 0.51538(19) 0.73789(14) 0.0361(5) Uani 1.00 1 d .
N(7) N 0.69046(7) 0.88735(18) 0.88805(14) 0.0346(5) Uani 1.00 1 d .
C(1) C 0.62180(9) 0.6587(2) 0.82558(17) 0.0368(6) Uani 1.00 1 d .
C(2) C 0.64264(8) 0.7467(2) 0.85520(17) 0.0367(6) Uani 1.00 1 d .
C(3) C 0.61943(9) 0.8309(2) 0.91191(19) 0.0415(6) Uani 1.00 1 d .
C(4) C 0.57216(10) 0.8397(2) 0.8825(2) 0.0508(8) Uani 1.00 1 d .
C(5) C 0.55000(10) 0.7293(2) 0.8908(2) 0.0529(8) Uani 1.00 1 d .
C(6) C 0.57587(9) 0.6319(2) 0.85258(19) 0.0408(6) Uani 1.00 1 d .
C(7) C 0.55792(9) 0.5783(2) 0.77016(19) 0.0417(7) Uani 1.00 1 d .
C(8) C 0.63666(8) 0.5744(2) 0.75945(18) 0.0352(6) Uani 1.00 1 d .
C(9) C 0.68785(9) 0.7867(2) 0.83430(18) 0.0385(6) Uani 1.00 1 d .
C(10) C 0.64625(9) 0.9334(2) 0.89846(18) 0.0388(6) Uani 1.00 1 d .
C(11) C 0.59038(8) 0.5317(2) 0.55841(17) 0.0339(6) Uani 1.00 1 d .
C(12) C 0.62817(9) 0.5610(2) 0.51392(18) 0.0387(6) Uani 1.00 1 d .
C(13) C 0.62610(9) 0.6333(2) 0.44390(19) 0.0409(6) Uani 1.00 1 d .
C(14) C 0.58674(9) 0.6770(2) 0.41551(18) 0.0383(6) Uani 1.00 1 d .
C(15) C 0.54882(9) 0.6445(2) 0.45932(17) 0.0373(6) Uani 1.00 1 d .
C(16) C 0.55038(9) 0.5727(2) 0.53008(17) 0.0366(6) Uani 1.00 1 d .
C(17) C 0.58469(10) 0.7580(2) 0.34132(19) 0.0461(7) Uani 1.00 1 d .
C(18) C 0.73088(8) 1.0516(2) 0.79517(17) 0.0325(6) Uani 1.00 1 d .
C(19) C 0.75330(9) 1.0233(2) 0.71905(17) 0.0377(6) Uani 1.00 1 d .
C(20) C 0.75262(9) 1.0933(2) 0.64716(17) 0.0382(6) Uani 1.00 1 d .
C(21) C 0.72938(9) 1.1918(2) 0.64919(17) 0.0356(6) Uani 1.00 1 d .
C(22) C 0.70604(8) 1.2172(2) 0.72585(17) 0.0359(6) Uani 1.00 1 d .
C(23) C 0.70720(8) 1.1488(2) 0.79846(18) 0.0364(6) Uani 1.00 1 d .
C(24) C 0.72921(10) 1.2681(2) 0.57149(19) 0.0457(7) Uani 1.00 1 d .
C(25) C 0.55988(12) 1.0238(3) 0.6260(2) 0.0583(9) Uani 1.00 1 d .
C(26) C 0.55739(11) 0.9114(2) 0.6106(2) 0.0533(8) Uani 1.00 1 d .
C(27) C 0.59348(12) 0.8450(3) 0.6083(2) 0.0611(9) Uani 1.00 1 d .
C(28) C 0.63365(12) 0.8872(3) 0.6187(2) 0.0626(9) Uani 1.00 1 d .
C(29) C 0.63698(12) 1.0017(3) 0.6338(2) 0.0584(9) Uani 1.00 1 d .
C(30) C 0.60208(12) 1.0691(3) 0.63787(19) 0.0553(9) Uani 1.00 1 d .
C(31) C 0.52248(15) 1.0947(3) 0.6269(2) 0.0861(12) Uani 1.00 1 d .
H(1) H 0.6207 0.8081 0.9753 0.050 Uiso 1.00 1 c R
H(2) H 0.5568 0.8944 0.9195 0.061 Uiso 1.00 1 c R
H(3) H 0.5709 0.8648 0.8203 0.061 Uiso 1.00 1 c R
H(4) H 0.5215 0.7331 0.8604 0.063 Uiso 1.00 1 c R
H(5) H 0.5443 0.7148 0.9541 0.063 Uiso 1.00 1 c R
H(6) H 0.5774 0.5742 0.8994 0.049 Uiso 1.00 1 c R
H(7) H 0.5332 0.5292 0.7841 0.050 Uiso 1.00 1 c R
H(8) H 0.5484 0.6339 0.7264 0.050 Uiso 1.00 1 c R
H(9) H 0.6492 0.6098 0.7064 0.042 Uiso 1.00 1 c R
H(10) H 0.6585 0.5242 0.7855 0.042 Uiso 1.00 1 c R
H(11) H 0.7102 0.7324 0.8523 0.046 Uiso 1.00 1 c R
H(12) H 0.6912 0.8030 0.7706 0.046 Uiso 1.00 1 c R
H(13) H 0.6370 0.9739 0.8449 0.047 Uiso 1.00 1 c R
H(14) H 0.6445 0.9828 0.9503 0.047 Uiso 1.00 1 c R
H(15) H 0.6554 0.5312 0.5317 0.046 Uiso 1.00 1 c R
H(16) H 0.6522 0.6538 0.4144 0.049 Uiso 1.00 1 c R
H(17) H 0.5215 0.6722 0.4401 0.045 Uiso 1.00 1 c R
H(18) H 0.5243 0.5515 0.5593 0.044 Uiso 1.00 1 c R
H(19) H 0.5834 0.8327 0.3655 0.055 Uiso 1.00 1 c R
H(20) H 0.5587 0.7440 0.3057 0.055 Uiso 1.00 1 c R
H(21) H 0.6107 0.7505 0.3043 0.055 Uiso 1.00 1 c R
H(22) H 0.7690 0.9562 0.7163 0.045 Uiso 1.00 1 c R
H(23) H 0.7683 1.0740 0.5953 0.046 Uiso 1.00 1 c R
H(24) H 0.6891 1.2825 0.7279 0.043 Uiso 1.00 1 c R
H(25) H 0.6918 1.1681 0.8507 0.044 Uiso 1.00 1 c R
H(26) H 0.7423 1.3384 0.5885 0.055 Uiso 1.00 1 c R
H(27) H 0.6992 1.2804 0.5521 0.055 Uiso 1.00 1 c R
H(28) H 0.7460 1.2354 0.5231 0.055 Uiso 1.00 1 c R
H(29) H 0.5296 0.8792 0.6012 0.064 Uiso 1.00 1 c R
H(30) H 0.5901 0.7682 0.5993 0.073 Uiso 1.00 1 c R
H(31) H 0.6588 0.8420 0.6159 0.075 Uiso 1.00 1 c R
H(32) H 0.6651 1.0326 0.6415 0.070 Uiso 1.00 1 c R
H(33) H 0.6057 1.1455 0.6484 0.066 Uiso 1.00 1 c R
H(34) H 0.5085 1.0934 0.5687 0.103 Uiso 1.00 1 c R
H(35) H 0.5316 1.1699 0.6407 0.103 Uiso 1.00 1 c R
H(36) H 0.5019 1.0693 0.6718 0.103 Uiso 1.00 1 c R

loop_
_atom_site_aniso_label
_atom_site_aniso_U_11
_atom_site_aniso_U_22
_atom_site_aniso_U_33
_atom_site_aniso_U_12
_atom_site_aniso_U_13
_atom_site_aniso_U_23
S(1) 0.0389(3) 0.0369(4) 0.0395(3) -0.0022(3) -0.0058(3) -0.0017(3)
S(2) 0.0406(3) 0.0351(4) 0.0356(3) -0.0016(2) -0.0071(2) -0.0008(2)
O(1) 0.0426(11) 0.0415(11) 0.0449(11) 0.0093(9) -0.0063(8) -0.0037(8)
O(2) 0.0438(11) 0.0417(11) 0.0484(11) -0.0115(9) -0.0096(9) 0.0032(9)
O(3) 0.0358(10) 0.0381(11) 0.0510(11) -0.0002(8) -0.0096(8) 0.0017(9)
O(4) 0.0603(13) 0.0405(12) 0.0343(10) -0.0042(9) -0.0084(8) -0.0041(8)
N(1) 0.0306(11) 0.0409(13) 0.0367(12) -0.0027(10) -0.0015(9) -0.0021(10)
N(7) 0.0352(12) 0.0313(12) 0.0372(12) 0.0014(9) -0.0003(9) -0.0025(9)
C(1) 0.0328(14) 0.0392(16) 0.0382(14) 0.0012(12) 0.0003(11) 0.0010(12)
C(2) 0.0314(14) 0.0400(16) 0.0387(15) 0.0011(12) -0.0010(11) -0.0010(12)
C(3) 0.0397(15) 0.0456(18) 0.0392(15) -0.0003(13) 0.0037(12) -0.0043(13)
C(4) 0.0405(17) 0.052(2) 0.0600(19) 0.0072(14) 0.0072(14) -0.0093(15)
C(5) 0.0399(16) 0.048(2) 0.070(2) 0.0019(14) 0.0069(15) -0.0098(16)
C(6) 0.0378(15) 0.0420(17) 0.0425(16) 0.0005(13) 0.0024(12) -0.0017(13)
C(7) 0.0308(14) 0.0509(18) 0.0436(16) 0.0014(13) 0.0001(11) 0.0010(13)
C(8) 0.0297(13) 0.0337(15) 0.0421(15) 0.0003(11) -0.0008(11) -0.0004(12)
C(9) 0.0373(15) 0.0394(16) 0.0387(15) -0.0012(12) -0.0014(11) -0.0063(12)
C(10) 0.0399(15) 0.0368(16) 0.0396(15) 0.0059(12) 0.0010(12) -0.0037(12)
C(11) 0.0312(14) 0.0344(15) 0.0360(14) -0.0024(11) -0.0032(11) -0.0046(11)
C(12) 0.0314(14) 0.0386(16) 0.0461(16) 0.0015(12) -0.0026(12) -0.0067(13)
C(13) 0.0373(15) 0.0389(16) 0.0465(16) -0.0029(12) 0.0008(12) -0.0016(13)
C(14) 0.0420(16) 0.0378(16) 0.0352(14) -0.0011(12) 0.0012(12) -0.0042(12)
C(15) 0.0342(14) 0.0394(16) 0.0382(15) 0.0030(12) -0.0020(11) -0.0044(12)
C(16) 0.0338(14) 0.0391(16) 0.0369(15) -0.0019(12) 0.0013(11) -0.0063(12)
C(17) 0.0493(18) 0.0429(18) 0.0460(17) 0.0009(13) 0.0019(13) 0.0023(14)
C(18) 0.0328(13) 0.0289(14) 0.0358(14) -0.0019(11) -0.0041(11) -0.0034(11)
C(19) 0.0323(14) 0.0393(16) 0.0414(15) 0.0024(12) -0.0037(12) -0.0075(12)
C(20) 0.0371(14) 0.0440(17) 0.0337(14) -0.0026(13) 0.0017(11) -0.0072(12)
C(21) 0.0386(15) 0.0320(15) 0.0362(14) -0.0055(11) -0.0018(11) -0.0019(11)
C(22) 0.0367(14) 0.0329(15) 0.0379(15) -0.0017(12) -0.0026(11) -0.0012(12)
C(23) 0.0356(14) 0.0374(16) 0.0362(15) -0.0033(12) 0.0022(11) -0.0045(12)
C(24) 0.0558(18) 0.0408(17) 0.0404(16) -0.0034(14) 0.0033(13) 0.0009(13)
C(25) 0.065(2) 0.067(2) 0.0430(18) 0.0076(19) 0.0024(15) 0.0026(16)
C(26) 0.0513(19) 0.047(2) 0.062(2) -0.0153(16) -0.0009(15) -0.0033(16)
C(27) 0.068(2) 0.059(2) 0.056(2) -0.0029(18) -0.0010(17) -0.0027(17)
C(28) 0.061(2) 0.082(2) 0.0445(18) -0.0098(19) -0.0020(15) 0.0061(17)
C(29) 0.066(2) 0.063(2) 0.0460(19) -0.0211(19) -0.0024(15) -0.0021(16)
C(30) 0.065(2) 0.065(2) 0.0352(16) -0.0216(19) -0.0055(14) 0.0019(15)
C(31) 0.102(3) 0.086(3) 0.070(2) 0.020(2) 0.004(2) 0.002(2)

loop_
_atom_type_symbol
_atom_type_description
_atom_type_scat_dispersion_real
_atom_type_scat_dispersion_imag
_atom_type_scat_source
C C 0.018 0.009
;
International Tables for Crystallography
(1992, Vol. C, Tables 4.2.6.8 and 6.1.1.4)
;
H H 0.000 0.000
;
International Tables for Crystallography
(1992, Vol. C, Table 6.1.1.4)
;
N N 0.031 0.018
;
International Tables for Crystallography
(1992, Vol. C, Tables 4.2.6.8 and 6.1.1.4)
;
O O 0.049 0.032
;
International Tables for Crystallography
(1992, Vol. C, Tables 4.2.6.8 and 6.1.1.4)
;
S S 0.333 0.557
;
International Tables for Crystallography
(1992, Vol. C, Tables 4.2.6.8 and 6.1.1.4)
;

loop_
_geom_angle_atom_site_label_1
_geom_angle_atom_site_label_2
_geom_angle_atom_site_label_3
_geom_angle
_geom_angle_publ_flag
O(1) S(1) O(2) 120.55(11) yes
O(1) S(1) N(1) 106.33(11) yes
O(1) S(1) C(11) 107.70(11) yes
O(2) S(1) N(1) 106.59(11) yes
O(2) S(1) C(11) 107.25(11) yes
N(1) S(1) C(11) 107.88(12) yes
O(3) S(2) O(4) 120.00(11) yes
O(3) S(2) N(7) 106.54(11) yes
O(3) S(2) C(18) 108.19(11) yes
O(4) S(2) N(7) 106.50(11) yes
O(4) S(2) C(18) 106.58(11) yes
N(7) S(2) C(18) 108.65(11) yes
S(1) N(1) C(7) 120.34(17) yes
S(1) N(1) C(8) 120.71(17) yes
C(7) N(1) C(8) 110.1(2) yes
S(2) N(7) C(9) 123.04(17) yes
S(2) N(7) C(10) 120.69(17) yes
C(9) N(7) C(10) 108.9(2) yes
C(2) C(1) C(6) 122.4(2) yes
C(2) C(1) C(8) 129.0(2) yes
C(6) C(1) C(8) 108.5(2) yes
C(1) C(2) C(3) 120.7(2) yes
C(1) C(2) C(9) 129.5(2) yes
C(3) C(2) C(9) 109.5(2) yes
C(2) C(3) C(4) 109.3(2) yes
C(2) C(3) C(10) 103.0(2) yes
C(4) C(3) C(10) 115.1(2) yes
C(3) C(4) C(5) 110.1(2) yes
C(4) C(5) C(6) 114.8(2) yes
C(1) C(6) C(5) 114.8(2) yes
C(1) C(6) C(7) 102.2(2) yes
C(5) C(6) C(7) 117.0(2) yes
N(1) C(7) C(6) 102.0(2) yes
N(1) C(8) C(1) 102.8(2) yes
N(7) C(9) C(2) 101.7(2) yes
N(7) C(10) C(3) 101.7(2) yes
S(1) C(11) C(12) 120.69(19) yes
S(1) C(11) C(16) 119.54(19) yes
C(12) C(11) C(16) 119.8(2) yes
C(11) C(12) C(13) 119.8(2) yes
C(12) C(13) C(14) 121.5(2) yes
C(13) C(14) C(15) 118.1(2) yes
C(13) C(14) C(17) 121.4(2) yes
C(15) C(14) C(17) 120.5(2) yes
C(14) C(15) C(16) 121.1(2) yes
C(11) C(16) C(15) 119.7(2) yes
S(2) C(18) C(19) 120.66(19) yes
S(2) C(18) C(23) 119.22(19) yes
C(19) C(18) C(23) 120.1(2) yes
C(18) C(19) C(20) 119.6(2) yes
C(19) C(20) C(21) 121.3(2) yes
C(20) C(21) C(22) 118.1(2) yes
C(20) C(21) C(24) 121.1(2) yes
C(22) C(21) C(24) 120.8(2) yes
C(21) C(22) C(23) 121.0(2) yes
C(18) C(23) C(22) 119.9(2) yes
C(26) C(25) C(30) 117.0(3) yes
C(26) C(25) C(31) 123.3(3) yes
C(30) C(25) C(31) 119.7(3) yes
C(25) C(26) C(27) 122.6(3) yes
C(26) C(27) C(28) 120.9(3) yes
C(27) C(28) C(29) 117.4(3) yes
C(28) C(29) C(30) 123.2(3) yes
C(25) C(30) C(29) 118.9(3) yes
C(2) C(3) H(1) 109.7 no
C(4) C(3) H(1) 109.7 no
C(10) C(3) H(1) 109.7 no
C(3) C(4) H(2) 109.6 no
C(3) C(4) H(3) 109.6 no
C(5) C(4) H(2) 109.7 no
C(5) C(4) H(3) 109.7 no
H(2) C(4) H(3) 108.2 no
C(4) C(5) H(4) 108.6 no
C(4) C(5) H(5) 108.6 no
C(6) C(5) H(4) 108.6 no
C(6) C(5) H(5) 108.6 no
H(4) C(5) H(5) 107.5 no
C(1) C(6) H(6) 107.4 no
C(5) C(6) H(6) 107.4 no
C(7) C(6) H(6) 107.4 no
N(1) C(7) H(7) 111.4 no
N(1) C(7) H(8) 111.4 no
C(6) C(7) H(7) 111.4 no
C(6) C(7) H(8) 111.4 no
H(7) C(7) H(8) 109.2 no
N(1) C(8) H(9) 111.2 no
N(1) C(8) H(10) 111.2 no
C(1) C(8) H(9) 111.2 no
C(1) C(8) H(10) 111.2 no
H(9) C(8) H(10) 109.2 no
N(7) C(9) H(11) 111.4 no
N(7) C(9) H(12) 111.4 no
C(2) C(9) H(11) 111.4 no
C(2) C(9) H(12) 111.4 no
H(11) C(9) H(12) 109.3 no
N(7) C(10) H(13) 111.4 no
N(7) C(10) H(14) 111.4 no
C(3) C(10) H(13) 111.4 no
C(3) C(10) H(14) 111.4 no
H(13) C(10) H(14) 109.3 no
C(11) C(12) H(15) 120.1 no
C(13) C(12) H(15) 120.1 no
C(12) C(13) H(16) 119.3 no
C(14) C(13) H(16) 119.3 no
C(14) C(15) H(17) 119.4 no
C(16) C(15) H(17) 119.4 no
C(11) C(16) H(18) 120.2 no
C(15) C(16) H(18) 120.2 no
C(14) C(17) H(19) 109.5 no
C(14) C(17) H(20) 109.5 no
C(14) C(17) H(21) 109.5 no
H(19) C(17) H(20) 109.5 no
H(19) C(17) H(21) 109.5 no
H(20) C(17) H(21) 109.5 no
C(18) C(19) H(22) 120.2 no
C(20) C(19) H(22) 120.2 no
C(19) C(20) H(23) 119.3 no
C(21) C(20) H(23) 119.3 no
C(21) C(22) H(24) 119.5 no
C(23) C(22) H(24) 119.5 no
C(18) C(23) H(25) 120.0 no
C(22) C(23) H(25) 120.0 no
C(21) C(24) H(26) 109.5 no
C(21) C(24) H(27) 109.5 no
C(21) C(24) H(28) 109.5 no
H(26) C(24) H(27) 109.5 no
H(26) C(24) H(28) 109.5 no
H(27) C(24) H(28) 109.5 no
C(25) C(26) H(29) 118.7 no
C(27) C(26) H(29) 118.7 no
C(26) C(27) H(30) 119.5 no
C(28) C(27) H(30) 119.6 no
C(27) C(28) H(31) 121.3 no
C(29) C(28) H(31) 121.3 no
C(28) C(29) H(32) 118.4 no
C(30) C(29) H(32) 118.4 no
C(25) C(30) H(33) 120.6 no
C(29) C(30) H(33) 120.6 no
C(25) C(31) H(34) 109.5 no
C(25) C(31) H(35) 109.5 no
C(25) C(31) H(36) 109.5 no
H(34) C(31) H(35) 109.5 no
H(34) C(31) H(36) 109.5 no
H(35) C(31) H(36) 109.5 no

loop_
_geom_bond_atom_site_label_1
_geom_bond_atom_site_label_2
_geom_bond_distance
_geom_bond_publ_flag
S(1) O(1) 1.4338(19) yes
S(1) O(2) 1.4355(19) yes
S(1) N(1) 1.617(2) yes
S(1) C(11) 1.757(2) yes
S(2) O(3) 1.4340(19) yes
S(2) O(4) 1.4313(19) yes
S(2) N(7) 1.614(2) yes
S(2) C(18) 1.759(2) yes
N(1) C(7) 1.481(3) yes
N(1) C(8) 1.478(3) yes
N(7) C(9) 1.473(3) yes
N(7) C(10) 1.478(3) yes
C(1) C(2) 1.326(3) yes
C(1) C(6) 1.505(3) yes
C(1) C(8) 1.504(3) yes
C(2) C(3) 1.515(3) yes
C(2) C(9) 1.506(3) yes
C(3) C(4) 1.523(4) yes
C(3) C(10) 1.509(4) yes
C(4) C(5) 1.512(4) yes
C(5) C(6) 1.539(4) yes
C(6) C(7) 1.512(4) yes
C(11) C(12) 1.389(3) yes
C(11) C(16) 1.394(3) yes
C(12) C(13) 1.379(3) yes
C(13) C(14) 1.389(3) yes
C(14) C(15) 1.398(3) yes
C(14) C(17) 1.496(4) yes
C(15) C(16) 1.383(3) yes
C(18) C(19) 1.386(3) yes
C(18) C(23) 1.390(3) yes
C(19) C(20) 1.382(3) yes
C(20) C(21) 1.396(3) yes
C(21) C(22) 1.399(3) yes
C(21) C(24) 1.498(3) yes
C(22) C(23) 1.379(3) yes
C(25) C(26) 1.390(4) yes
C(25) C(30) 1.421(5) yes
C(25) C(31) 1.438(5) yes
C(26) C(27) 1.373(5) yes
C(27) C(28) 1.346(5) yes
C(28) C(29) 1.415(5) yes
C(29) C(30) 1.352(5) yes
C(3) H(1) 1.000 no
C(4) H(2) 0.990 no
C(4) H(3) 0.990 no
C(5) H(4) 0.990 no
C(5) H(5) 0.990 no
C(6) H(6) 1.000 no
C(7) H(7) 0.990 no
C(7) H(8) 0.990 no
C(8) H(9) 0.990 no
C(8) H(10) 0.990 no
C(9) H(11) 0.990 no
C(9) H(12) 0.990 no
C(10) H(13) 0.990 no
C(10) H(14) 0.990 no
C(12) H(15) 0.950 no
C(13) H(16) 0.950 no
C(15) H(17) 0.950 no
C(16) H(18) 0.950 no
C(17) H(19) 0.980 no
C(17) H(20) 0.980 no
C(17) H(21) 0.980 no
C(19) H(22) 0.950 no
C(20) H(23) 0.950 no
C(22) H(24) 0.950 no
C(23) H(25) 0.950 no
C(24) H(26) 0.980 no
C(24) H(27) 0.980 no
C(24) H(28) 0.980 no
C(26) H(29) 0.950 no
C(27) H(30) 0.950 no
C(28) H(31) 0.950 no
C(29) H(32) 0.950 no
C(30) H(33) 0.950 no
C(31) H(34) 0.980 no
C(31) H(35) 0.980 no
C(31) H(36) 0.980 no

loop_
_geom_contact_atom_site_label_1
_geom_contact_atom_site_label_2
_geom_contact_distance
_geom_contact_site_symmetry_2
O(1) C(22) 3.269(3) 54501
O(1) C(24) 3.460(3) 54501
O(2) C(15) 3.533(3) 66605
O(2) C(17) 3.500(3) 56503
O(3) C(13) 3.352(3) 66504
O(3) C(22) 3.294(3) 64502
O(3) C(23) 3.338(3) 64502
O(4) C(20) 3.281(3) 57503
O(4) C(24) 3.163(3) 67504
N(1) C(14) 3.576(3) 56503
N(7) C(24) 3.564(3) 57503
C(8) C(19) 3.492(3) 64502
C(14) C(27) 3.569(4) .
C(15) C(27) 3.595(4) .
S(1) H(20) 3.434 56503
S(1) H(21) 3.362 56503
S(2) H(23) 3.345 57503
S(2) H(28) 3.213 57503
O(1) H(1) 3.441 56403
O(1) H(21) 2.985 56503
O(1) H(22) 3.364 64502
O(1) H(24) 2.479 54501
O(1) H(26) 3.528 54501
O(1) H(27) 2.766 54501
O(1) H(33) 2.973 54501
O(2) H(5) 3.263 56403
O(2) H(7) 3.260 65607
O(2) H(17) 2.737 66605
O(2) H(20) 2.809 56503
O(2) H(21) 3.368 56503
O(2) H(33) 3.379 54501
O(2) H(35) 2.709 54501
O(3) H(10) 3.063 65502
O(3) H(15) 3.349 66504
O(3) H(16) 2.521 66504
O(3) H(23) 3.255 57503
O(3) H(24) 2.986 64502
O(3) H(25) 3.051 64502
O(3) H(28) 2.773 57503
O(4) H(11) 3.485 65502
O(4) H(23) 2.703 57503
O(4) H(26) 2.585 67504
O(4) H(27) 3.425 67504
O(4) H(28) 3.478 57503
O(4) H(28) 3.018 67504
O(4) H(31) 3.457 57503
O(4) H(32) 3.413 57503
N(1) H(20) 3.512 56503
N(1) H(21) 3.418 56503
N(7) H(27) 3.225 57503
N(7) H(28) 3.054 57503
C(2) H(27) 3.465 57503
C(3) H(27) 3.513 57503
C(4) H(29) 3.174 65607
C(4) H(34) 3.527 57503
C(5) H(17) 3.444 65607
C(5) H(18) 3.236 65607
C(5) H(29) 3.055 65607
C(6) H(18) 3.496 65607
C(7) H(7) 2.978 65607
C(7) H(8) 3.339 65607
C(8) H(22) 3.301 64502
C(9) H(27) 3.413 57503
C(9) H(28) 3.381 57503
C(9) H(31) 3.490 .
C(10) H(19) 3.477 57503
C(11) H(6) 2.758 56403
C(11) H(30) 2.944 .
C(12) H(6) 2.852 56403
C(12) H(23) 3.416 64502
C(12) H(30) 3.067 .
C(13) H(6) 3.011 56403
C(13) H(10) 3.226 56403
C(13) H(25) 3.451 57403
C(13) H(30) 3.075 .
C(14) H(6) 3.079 56403
C(14) H(7) 3.600 56403
C(14) H(30) 2.997 .
C(15) H(5) 3.262 65607
C(15) H(6) 2.945 56403
C(15) H(7) 3.425 56403
C(15) H(18) 3.290 66605
C(15) H(30) 2.892 .
C(16) H(4) 3.382 65607
C(16) H(5) 3.393 65607
C(16) H(6) 2.792 56403
C(16) H(18) 3.064 66605
C(16) H(30) 2.871 .
C(17) H(25) 3.416 57403
C(17) H(33) 3.212 57403
C(17) H(35) 3.557 57403
C(17) H(36) 3.396 67605
C(18) H(10) 3.419 65502
C(18) H(11) 2.978 65502
C(18) H(32) 3.090 .
C(19) H(9) 3.181 65502
C(19) H(10) 2.891 65502
C(19) H(11) 3.436 65502
C(19) H(24) 3.425 64502
C(19) H(26) 2.998 64502
C(19) H(32) 2.956 .
C(20) H(9) 3.154 65502
C(20) H(10) 3.543 65502
C(20) H(15) 3.409 65502
C(20) H(26) 3.231 64502
C(20) H(32) 2.791 .
C(21) H(12) 3.341 65502
C(21) H(22) 3.375 65502
C(21) H(32) 2.769 .
C(22) H(11) 3.214 65502
C(22) H(12) 3.394 65502
C(22) H(21) 3.187 57503
C(22) H(22) 3.011 65502
C(22) H(32) 2.874 .
C(22) H(33) 3.412 .
C(23) H(11) 2.855 65502
C(23) H(16) 3.422 57503
C(23) H(21) 3.211 57503
C(23) H(32) 3.052 .
C(24) H(11) 3.369 57403
C(24) H(22) 3.170 65502
C(25) H(1) 3.589 57403
C(25) H(2) 3.282 57403
C(25) H(3) 3.536 .
C(26) H(2) 3.545 65607
C(26) H(3) 3.251 .
C(26) H(4) 3.284 65607
C(26) H(34) 3.386 67605
C(27) H(3) 3.291 .
C(27) H(8) 3.422 .
C(27) H(14) 3.545 57403
C(28) H(12) 3.077 .
C(28) H(13) 3.585 .
C(28) H(14) 3.017 57403
C(29) H(1) 3.371 57403
C(29) H(12) 3.593 .
C(29) H(13) 3.213 .
C(29) H(14) 2.794 57403
C(30) H(1) 2.935 57403
C(30) H(13) 3.509 .
C(30) H(14) 3.187 57403
C(30) H(21) 3.352 57503
C(31) H(2) 3.314 57403
C(31) H(2) 3.518 65607
C(31) H(5) 3.558 57403
C(31) H(17) 3.302 67605
C(31) H(19) 3.374 67605
C(31) H(20) 3.523 57503
C(31) H(20) 3.334 67605
C(31) H(36) 3.153 65607
H(1) H(27) 2.885 57503
H(1) H(32) 3.456 57503
H(1) H(33) 2.720 57503
H(2) H(19) 3.517 57503
H(2) H(29) 2.680 65607
H(2) H(34) 2.708 57503
H(2) H(34) 3.149 65607
H(2) H(35) 3.524 57503
H(2) H(36) 3.112 65607
H(3) H(29) 3.555 .
H(3) H(29) 3.315 65607
H(3) H(30) 3.593 .
H(3) H(36) 3.348 65607
H(4) H(4) 3.594 65607
H(4) H(8) 2.794 65607
H(4) H(17) 3.378 65607
H(4) H(18) 2.889 65607
H(4) H(29) 2.443 65607
H(4) H(30) 3.509 65607
H(5) H(17) 2.631 65607
H(5) H(18) 2.905 65607
H(5) H(29) 3.141 65607
H(5) H(34) 3.110 57503
H(5) H(35) 3.177 57503
H(6) H(15) 3.374 56503
H(6) H(17) 3.511 56503
H(6) H(18) 3.294 56503
H(6) H(18) 3.201 65607
H(7) H(7) 2.286 65607
H(7) H(8) 2.818 65607
H(7) H(17) 3.422 56503
H(7) H(18) 2.969 65607
H(7) H(20) 3.432 56503
H(8) H(8) 3.062 65607
H(8) H(29) 3.584 .
H(8) H(30) 2.830 .
H(9) H(22) 3.135 64502
H(9) H(23) 3.073 64502
H(9) H(30) 3.106 .
H(9) H(31) 3.154 .
H(10) H(16) 2.921 56503
H(10) H(22) 2.596 64502
H(10) H(24) 3.208 54501
H(11) H(25) 3.112 64502
H(11) H(27) 3.046 57503
H(11) H(28) 2.837 57503
H(12) H(26) 3.457 64502
H(12) H(31) 2.588 .
H(12) H(32) 3.503 .
H(13) H(19) 2.890 57503
H(13) H(21) 3.505 57503
H(13) H(32) 3.276 .
H(14) H(19) 3.196 57503
H(14) H(31) 3.320 57503
H(14) H(32) 2.969 57503
H(14) H(33) 3.585 57503
H(15) H(23) 2.589 64502
H(15) H(27) 3.351 54501
H(16) H(24) 3.140 57403
H(16) H(25) 2.668 57403
H(17) H(18) 3.065 66605
H(17) H(29) 3.515 .
H(17) H(30) 3.407 .
H(17) H(34) 3.001 67605
H(17) H(35) 2.802 67605
H(18) H(18) 2.650 66605
H(18) H(30) 3.377 .
H(19) H(25) 3.340 57403
H(19) H(33) 3.366 57403
H(19) H(34) 3.126 67605
H(19) H(35) 3.536 67605
H(19) H(36) 2.933 67605
H(20) H(33) 3.092 57403
H(20) H(34) 3.433 67605
H(20) H(35) 2.833 57403
H(20) H(35) 3.075 67605
H(20) H(36) 3.509 57403
H(20) H(36) 2.956 67605
H(21) H(24) 2.704 57403
H(21) H(25) 2.775 57403
H(21) H(33) 2.681 57403
H(22) H(24) 2.480 64502
H(22) H(26) 2.433 64502
H(22) H(27) 3.422 64502
H(22) H(32) 3.514 .
H(23) H(26) 2.887 64502
H(23) H(32) 3.286 .
H(24) H(32) 3.392 .
H(24) H(33) 3.287 .
H(25) H(28) 3.440 67504
H(26) H(31) 3.067 65502
H(27) H(32) 3.467 .
H(28) H(31) 3.494 65502
H(29) H(34) 2.845 67605
H(34) H(34) 3.124 67605
H(35) H(36) 3.259 65607
H(36) H(36) 2.370 65607
